data_2241007
loop_
_publ_author_name
'Raja, Rajamani'
'Kandhasamy, Subramani'
'Perumal, Paramasivam T.'
'SubbiahPandi, A.'

_publ_section_title
;
 Crystal structure of
 4-(6-bromo-4-oxo-4<i>H</i>-chromen-3-yl)-2-methylamino-3-nitropyrano[3,2-<i>c</i>]chromen-5(4<i>H</i>)-one
 chloroform monosolvate
;
_journal_coeditor_code HB7473
_journal_issue 9
_journal_name_full 'Acta Crystallographica Section E'
_journal_page_first o648
_journal_page_last o649
_journal_paper_doi 10.1107/S2056989015014553
_journal_volume 71
_journal_year 2015
_chemical_formula_iupac 'C22 H13 Br N2 O7, C H Cl3 '
_chemical_formula_moiety 'C22 H13 Br N2 O7, C H Cl3 '
_chemical_formula_sum 'C23 H14 Br Cl3 N2 O7'
_chemical_formula_weight 616.62
_chemical_name_systematic
'4-(6-Bromo-4-oxo-4<i>H</i>-chromen-3-yl)-2-methylamino-3-nitropyrano[3,2-<i>c</i>]chromen-5(4<i>H</i>)-one chloroform monosolvate'
_space_group_IT_number 2
_symmetry_cell_setting triclinic
_symmetry_space_group_name_Hall '-P 1'
_symmetry_space_group_name_H-M 'P -1'
_atom_sites_solution_hydrogens geom
_atom_sites_solution_primary direct
_atom_sites_solution_secondary difmap
_audit_creation_method SHELXL-97
_cell_angle_alpha 80.8040(10)
_cell_angle_beta 68.4220(10)
_cell_angle_gamma 70.7350(10)
_cell_formula_units_Z 2
_cell_length_a 9.8816(2)
_cell_length_b 11.9237(3)
_cell_length_c 12.0616(3)
_cell_measurement_reflns_used 3672
_cell_measurement_temperature 293(2)
_cell_measurement_theta_max 25.00
_cell_measurement_theta_min 1.82
_cell_volume 1246.36(5)
_computing_cell_refinement
;
<i>SAINT</i> (Bruker, 2008)
;
_computing_data_collection
;
<i>APEX2</i> (Bruker, 2008)
;
_computing_data_reduction
;
<i>SAINT</i> (Bruker, 2008)
;
_computing_molecular_graphics
;
<i>ORTEP-3 for Windows</i> (Farrugia, 2012)
;
_computing_publication_material
;
<i>SHELXL97</i>  (Sheldrick, 2008) and <i>PLATON</i> (Spek,
2009)
;
_computing_structure_refinement
;
SHELXL97 (Sheldrick, 2008)
;
_computing_structure_solution
;
SHELXS97 (Sheldrick, 2008)
;
_diffrn_ambient_temperature 293(2)
_diffrn_measured_fraction_theta_full 0.999
_diffrn_measured_fraction_theta_max 0.999
_diffrn_measurement_device_type 'Bruker SMART APEXII CCD'
_diffrn_measurement_method '\w and \f scans'
_diffrn_radiation_monochromator graphite
_diffrn_radiation_source 'fine-focus sealed tube'
_diffrn_radiation_type MoK\a
_diffrn_radiation_wavelength 0.71073
_diffrn_reflns_av_R_equivalents 0.0192
_diffrn_reflns_av_sigmaI/netI 0.0198
_diffrn_reflns_limit_h_max 10
_diffrn_reflns_limit_h_min -11
_diffrn_reflns_limit_k_max 14
_diffrn_reflns_limit_k_min -14
_diffrn_reflns_limit_l_max 14
_diffrn_reflns_limit_l_min -14
_diffrn_reflns_number 17277
_diffrn_reflns_theta_full 25.00
_diffrn_reflns_theta_max 25.00
_diffrn_reflns_theta_min 1.82
_exptl_absorpt_coefficient_mu 2.018
_exptl_absorpt_correction_T_max 0.6324
_exptl_absorpt_correction_T_min 0.5386
_exptl_absorpt_correction_type multi-scan
_exptl_absorpt_process_details
;
(<i>SADABS</i>; Bruker, 2008)
;
_exptl_crystal_colour block
_exptl_crystal_density_diffrn 1.643
_exptl_crystal_density_method 'not measured'
_exptl_crystal_description colourless
_exptl_crystal_F_000 616
_exptl_crystal_size_max 0.35
_exptl_crystal_size_mid 0.30
_exptl_crystal_size_min 0.25
_refine_diff_density_max 0.634
_refine_diff_density_min -0.528
_refine_ls_extinction_method none
_refine_ls_goodness_of_fit_ref 1.039
_refine_ls_hydrogen_treatment mixed
_refine_ls_matrix_type full
_refine_ls_number_parameters 353
_refine_ls_number_reflns 4389
_refine_ls_number_restraints 114
_refine_ls_restrained_S_all 1.251
_refine_ls_R_factor_all 0.0526
_refine_ls_R_factor_gt 0.0428
_refine_ls_shift/su_max 0.000
_refine_ls_shift/su_mean 0.000
_refine_ls_structure_factor_coef Fsqd
_refine_ls_weighting_details 'calc w=1/[\s^2^(Fo^2^)+(0.0626P)^2^+1.1978P] where P=(Fo^2^+2Fc^2^)/3'
_refine_ls_weighting_scheme calc
_refine_ls_wR_factor_gt 0.1130
_refine_ls_wR_factor_ref 0.1196
_reflns_number_gt 3672
_reflns_number_total 4389
_reflns_threshold_expression I>2\s(I)
_cod_data_source_file hb7473sup1.cif
_cod_data_source_block I
_cod_database_code 2241007

loop_
_symmetry_equiv_pos_as_xyz
'x, y, z'
'-x, -y, -z'

loop_
_atom_site_type_symbol
_atom_site_label
_atom_site_fract_x
_atom_site_fract_y
_atom_site_fract_z
_atom_site_U_iso_or_equiv
_atom_site_adp_type
_atom_site_calc_flag
_atom_site_refinement_flags
_atom_site_occupancy
_atom_site_symmetry_multiplicity
_atom_site_disorder_assembly
_atom_site_disorder_group
C C1 0.6175(4) 0.6474(3) 0.0736(4) 0.0442(9) Uani d . 1 1 . .
C C2 0.5491(5) 0.6922(3) -0.1038(3) 0.0447(9) Uani d . 1 1 . .
C C3 0.5920(6) 0.7284(4) -0.2223(4) 0.0592(11) Uani d . 1 1 . .
H H3 0.6853 0.7436 -0.2601 0.071 Uiso calc R 1 1 . .
C C4 0.4958(6) 0.7418(5) -0.2839(4) 0.0678(13) Uani d . 1 1 . .
H H4 0.5237 0.7667 -0.3640 0.081 Uiso calc R 1 1 . .
C C5 0.3578(6) 0.7189(5) -0.2288(4) 0.0675(13) Uani d . 1 1 . .
H H5 0.2936 0.7283 -0.2721 0.081 Uiso calc R 1 1 . .
C C6 0.3140(5) 0.6820(4) -0.1098(4) 0.0545(11) Uani d . 1 1 . .
H H6 0.2211 0.6660 -0.0732 0.065 Uiso calc R 1 1 . .
C C7 0.4101(4) 0.6691(3) -0.0449(3) 0.0402(8) Uani d . 1 1 . .
C C8 0.3759(4) 0.6353(3) 0.0800(3) 0.0351(8) Uani d . 1 1 . .
C C9 0.4701(4) 0.6296(3) 0.1389(3) 0.0355(8) Uani d . 1 1 . .
C C10 0.4260(4) 0.6090(3) 0.2719(3) 0.0341(8) Uani d . 1 1 . .
H H10 0.5132 0.5529 0.2910 0.041 Uiso calc R 1 1 . .
C C11 0.2968(4) 0.5549(3) 0.3146(3) 0.0362(8) Uani d . 1 1 . .
C C12 0.2024(4) 0.5667(3) 0.2490(3) 0.0395(8) Uani d . 1 1 . .
C C13 -0.0189(6) 0.5523(5) 0.2111(5) 0.0758(16) Uani d . 1 1 . .
H H13A -0.1049 0.5241 0.2563 0.114 Uiso calc R 1 1 . .
H H13B 0.0393 0.5076 0.1405 0.114 Uiso calc R 1 1 . .
H H13C -0.0538 0.6349 0.1888 0.114 Uiso calc R 1 1 . .
C C14 0.3830(4) 0.7256(3) 0.3303(3) 0.0344(8) Uani d . 1 1 . .
C C15 0.4574(4) 0.7360(3) 0.3991(3) 0.0415(8) Uani d . 1 1 . .
H H15 0.5365 0.6704 0.4080 0.050 Uiso calc R 1 1 . .
C C16 0.3129(4) 0.9334(3) 0.4428(3) 0.0406(8) Uani d . 1 1 . .
C C17 0.2842(5) 1.0337(4) 0.5026(4) 0.0530(10) Uani d . 1 1 . .
H H17 0.3397 1.0319 0.5509 0.064 Uiso calc R 1 1 . .
C C18 0.1736(5) 1.1350(4) 0.4898(4) 0.0528(10) Uani d . 1 1 . .
H H18 0.1529 1.2026 0.5296 0.063 Uiso calc R 1 1 . .
C C19 0.0923(4) 1.1360(3) 0.4165(3) 0.0423(9) Uani d . 1 1 . .
C C20 0.1176(4) 1.0372(3) 0.3593(3) 0.0396(8) Uani d . 1 1 . .
H H20 0.0607 1.0391 0.3120 0.047 Uiso calc R 1 1 . .
C C21 0.2297(4) 0.9331(3) 0.3724(3) 0.0362(8) Uani d . 1 1 . .
C C22 0.2577(4) 0.8247(3) 0.3136(3) 0.0368(8) Uani d . 1 1 . .
N N1 0.2703(4) 0.4975(3) 0.4251(3) 0.0405(7) Uani d . 1 1 . .
N N2 0.0763(4) 0.5375(3) 0.2832(3) 0.0519(9) Uani d . 1 1 . .
H H2 0.0471 0.5069 0.3543 0.062 Uiso calc R 1 1 . .
O O1 0.7135(3) 0.6371(3) 0.1160(3) 0.0648(9) Uani d . 1 1 . .
O O2 0.6502(3) 0.6786(3) -0.0456(2) 0.0533(7) Uani d . 1 1 . .
O O3 0.2394(3) 0.6112(2) 0.1340(2) 0.0408(6) Uani d . 1 1 . .
O O4 0.3527(3) 0.4944(2) 0.4837(2) 0.0506(7) Uani d . 1 1 . .
O O5 0.1646(3) 0.4491(3) 0.4673(3) 0.0514(7) Uani d . 1 1 . .
O O6 0.1798(3) 0.8194(2) 0.2569(3) 0.0525(7) Uani d . 1 1 . .
O O7 0.4263(3) 0.8351(2) 0.4569(2) 0.0498(7) Uani d . 1 1 . .
Br Br1 -0.05894(5) 1.27713(4) 0.39770(4) 0.05830(19) Uani d . 1 1 . .
C C23 0.7698(6) 0.9052(8) 0.0829(5) 0.146(3) Uani d DU 1 1 . .
H H23A 0.7777 0.8283 0.0580 0.175 Uiso calc PR 0.515(6) 1 A 1
H H23B 0.7592 0.8259 0.1122 0.175 Uiso d PR 0.485(6) 1 A 2
Cl Cl1 0.9143(5) 0.8826(4) 0.1496(4) 0.1075(15) Uani d PDU 0.515(6) 1 A 1
Cl Cl2 0.5958(5) 0.9568(5) 0.1863(5) 0.140(2) Uani d PDU 0.515(6) 1 A 1
Cl Cl3 0.8013(6) 0.9975(5) -0.0393(3) 0.131(2) Uani d PDU 0.515(6) 1 A 1
Cl Cl1' 0.8251(14) 0.9193(11) 0.1864(7) 0.260(6) Uani d PDU 0.485(6) 1 A 2
Cl Cl2' 0.5804(9) 0.9669(10) 0.0975(13) 0.317(8) Uani d PDU 0.485(6) 1 A 2
Cl Cl3' 0.8819(8) 0.8620(7) -0.0529(4) 0.174(3) Uani d PDU 0.485(6) 1 A 2

loop_
_atom_site_aniso_label
_atom_site_aniso_U_11
_atom_site_aniso_U_22
_atom_site_aniso_U_33
_atom_site_aniso_U_12
_atom_site_aniso_U_13
_atom_site_aniso_U_23
C1 0.043(2) 0.044(2) 0.046(2) -0.0120(17) -0.0174(18) 0.0013(17)
C2 0.052(2) 0.040(2) 0.042(2) -0.0108(18) -0.0176(18) -0.0028(16)
C3 0.067(3) 0.062(3) 0.044(2) -0.019(2) -0.014(2) -0.001(2)
C4 0.087(4) 0.071(3) 0.044(3) -0.020(3) -0.027(3) 0.003(2)
C5 0.086(4) 0.074(3) 0.055(3) -0.018(3) -0.046(3) 0.001(2)
C6 0.065(3) 0.058(3) 0.052(3) -0.017(2) -0.034(2) -0.001(2)
C7 0.051(2) 0.0308(18) 0.041(2) -0.0077(16) -0.0213(18) -0.0040(15)
C8 0.0380(19) 0.0290(17) 0.041(2) -0.0087(15) -0.0175(16) -0.0025(14)
C9 0.0356(19) 0.0303(17) 0.042(2) -0.0076(15) -0.0170(16) -0.0012(14)
C10 0.0339(18) 0.0322(17) 0.0410(19) -0.0075(14) -0.0215(15) 0.0021(14)
C11 0.0377(19) 0.0330(18) 0.041(2) -0.0105(15) -0.0187(16) 0.0043(15)
C12 0.041(2) 0.0343(18) 0.049(2) -0.0137(16) -0.0212(17) 0.0053(16)
C13 0.066(3) 0.096(4) 0.094(4) -0.045(3) -0.055(3) 0.032(3)
C14 0.0360(19) 0.0353(18) 0.0355(18) -0.0116(15) -0.0174(15) 0.0042(14)
C15 0.045(2) 0.0393(19) 0.045(2) -0.0096(17) -0.0255(18) 0.0016(16)
C16 0.045(2) 0.043(2) 0.038(2) -0.0138(17) -0.0176(17) -0.0001(16)
C17 0.061(3) 0.058(3) 0.051(2) -0.018(2) -0.028(2) -0.010(2)
C18 0.061(3) 0.046(2) 0.053(2) -0.019(2) -0.014(2) -0.0124(19)
C19 0.041(2) 0.0357(19) 0.044(2) -0.0124(16) -0.0075(17) -0.0007(16)
C20 0.039(2) 0.039(2) 0.041(2) -0.0134(16) -0.0146(16) 0.0035(16)
C21 0.0376(19) 0.0354(18) 0.0376(19) -0.0126(15) -0.0144(16) 0.0011(15)
C22 0.039(2) 0.0373(19) 0.0399(19) -0.0118(16) -0.0210(16) 0.0021(15)
N1 0.0407(18) 0.0347(16) 0.0451(18) -0.0081(14) -0.0186(15) 0.0046(13)
N2 0.048(2) 0.062(2) 0.059(2) -0.0286(17) -0.0291(17) 0.0172(17)
O1 0.0446(17) 0.098(3) 0.0627(19) -0.0300(17) -0.0268(15) 0.0082(17)
O2 0.0475(16) 0.0693(19) 0.0447(16) -0.0225(14) -0.0151(13) 0.0028(14)
O3 0.0430(15) 0.0440(14) 0.0461(15) -0.0173(12) -0.0265(12) 0.0064(11)
O4 0.0554(17) 0.0539(17) 0.0505(16) -0.0164(14) -0.0336(14) 0.0148(13)
O5 0.0497(16) 0.0521(16) 0.0548(17) -0.0239(14) -0.0188(13) 0.0133(13)
O6 0.0569(17) 0.0432(15) 0.0710(19) -0.0030(13) -0.0450(16) -0.0083(13)
O7 0.0592(18) 0.0485(16) 0.0545(17) -0.0080(13) -0.0388(14) -0.0067(13)
Br1 0.0560(3) 0.0359(2) 0.0753(3) -0.00750(19) -0.0191(2) -0.00208(19)
C23 0.127(7) 0.178(8) 0.117(6) -0.035(6) -0.027(5) -0.024(6)
Cl1 0.125(3) 0.100(3) 0.118(4) -0.038(2) -0.061(3) -0.005(2)
Cl2 0.107(3) 0.123(4) 0.134(4) -0.031(3) 0.019(3) -0.002(3)
Cl3 0.157(4) 0.152(5) 0.084(2) -0.078(3) -0.028(2) 0.028(2)
Cl1' 0.426(17) 0.233(10) 0.126(5) -0.091(11) -0.083(8) -0.056(6)
Cl2' 0.257(11) 0.154(7) 0.425(19) 0.054(7) -0.078(12) -0.041(11)
Cl3' 0.214(7) 0.215(8) 0.098(3) -0.102(6) -0.032(4) 0.009(4)

loop_
_atom_type_symbol
_atom_type_description
_atom_type_scat_dispersion_real
_atom_type_scat_dispersion_imag
_atom_type_scat_source
C C 0.0033 0.0016 'International Tables Vol C Tables 4.2.6.8 and 6.1.1.4'
H H 0.0000 0.0000 'International Tables Vol C Tables 4.2.6.8 and 6.1.1.4'
N N 0.0061 0.0033 'International Tables Vol C Tables 4.2.6.8 and 6.1.1.4'
O O 0.0106 0.0060 'International Tables Vol C Tables 4.2.6.8 and 6.1.1.4'
Cl Cl 0.1484 0.1585 'International Tables Vol C Tables 4.2.6.8 and 6.1.1.4'
Br Br -0.2901 2.4595 'International Tables Vol C Tables 4.2.6.8 and 6.1.1.4'

loop_
_geom_angle_atom_site_label_1
_geom_angle_atom_site_label_2
_geom_angle_atom_site_label_3
_geom_angle
O1 C1 O2 117.3(4)
O1 C1 C9 124.9(4)
O2 C1 C9 117.8(3)
C3 C2 O2 117.1(4)
C3 C2 C7 121.8(4)
O2 C2 C7 121.1(3)
C4 C3 C2 119.0(5)
C4 C3 H3 120.5
C2 C3 H3 120.5
C3 C4 C5 120.9(4)
C3 C4 H4 119.6
C5 C4 H4 119.6
C4 C5 C6 120.5(4)
C4 C5 H5 119.8
C6 C5 H5 119.8
C5 C6 C7 119.6(4)
C5 C6 H6 120.2
C7 C6 H6 120.2
C2 C7 C6 118.3(4)
C2 C7 C8 116.7(3)
C6 C7 C8 125.0(4)
C9 C8 O3 122.9(3)
C9 C8 C7 122.3(3)
O3 C8 C7 114.8(3)
C8 C9 C1 119.5(3)
C8 C9 C10 122.2(3)
C1 C9 C10 118.3(3)
C9 C10 C11 108.5(3)
C9 C10 C14 109.8(3)
C11 C10 C14 112.0(3)
C9 C10 H10 108.8
C11 C10 H10 108.8
C14 C10 H10 108.8
N1 C11 C12 120.7(3)
N1 C11 C10 117.0(3)
C12 C11 C10 122.3(3)
N2 C12 O3 112.1(3)
N2 C12 C11 127.7(3)
O3 C12 C11 120.3(3)
N2 C13 H13A 109.5
N2 C13 H13B 109.5
H13A C13 H13B 109.5
N2 C13 H13C 109.5
H13A C13 H13C 109.5
H13B C13 H13C 109.5
C15 C14 C22 120.1(3)
C15 C14 C10 120.2(3)
C22 C14 C10 119.6(3)
C14 C15 O7 124.9(3)
C14 C15 H15 117.6
O7 C15 H15 117.6
O7 C16 C21 121.5(3)
O7 C16 C17 117.2(3)
C21 C16 C17 121.4(4)
C18 C17 C16 119.4(4)
C18 C17 H17 120.3
C16 C17 H17 120.3
C17 C18 C19 119.4(4)
C17 C18 H18 120.3
C19 C18 H18 120.3
C20 C19 C18 121.6(4)
C20 C19 Br1 119.3(3)
C18 C19 Br1 119.1(3)
C19 C20 C21 119.5(3)
C19 C20 H20 120.3
C21 C20 H20 120.3
C16 C21 C20 118.8(3)
C16 C21 C22 120.5(3)
C20 C21 C22 120.7(3)
O6 C22 C14 123.5(3)
O6 C22 C21 122.1(3)
C14 C22 C21 114.4(3)
O4 N1 O5 120.4(3)
O4 N1 C11 118.6(3)
O5 N1 C11 120.9(3)
C12 N2 C13 125.5(4)
C12 N2 H2 117.3
C13 N2 H2 117.3
C1 O2 C2 122.3(3)
C12 O3 C8 119.7(3)
C15 O7 C16 118.5(3)
Cl1' C23 Cl3' 125.6(5)
Cl1' C23 Cl3 117.6(7)
Cl3' C23 Cl3 55.4(3)
Cl1' C23 Cl2 82.4(5)
Cl3' C23 Cl2 151.9(5)
Cl3 C23 Cl2 112.8(5)
Cl1' C23 Cl2' 118.9(5)
Cl3' C23 Cl2' 114.1(5)
Cl3 C23 Cl2' 85.0(6)
Cl2 C23 Cl2' 38.2(5)
Cl1' C23 Cl1 27.2(4)
Cl3' C23 Cl1 99.0(4)
Cl3 C23 Cl1 109.5(5)
Cl2 C23 Cl1 109.1(4)
Cl2' C23 Cl1 146.1(5)
Cl1' C23 H23A 123.7
Cl3' C23 H23A 60.5
Cl3 C23 H23A 108.4
Cl2 C23 H23A 108.4
Cl2' C23 H23A 94.7
Cl1 C23 H23A 108.4
Cl1' C23 H23B 93.9
Cl3' C23 H23B 93.9
Cl3 C23 H23B 144.5
Cl2 C23 H23B 85.5
Cl2' C23 H23B 93.9
Cl1 C23 H23B 90.9
H23A C23 H23B 36.2

loop_
_geom_bond_atom_site_label_1
_geom_bond_atom_site_label_2
_geom_bond_distance
C1 O1 1.199(5)
C1 O2 1.370(5)
C1 C9 1.446(5)
C2 C3 1.374(6)
C2 O2 1.374(5)
C2 C7 1.391(6)
C3 C4 1.365(7)
C3 H3 0.9300
C4 C5 1.377(7)
C4 H4 0.9300
C5 C6 1.381(7)
C5 H5 0.9300
C6 C7 1.397(5)
C6 H6 0.9300
C7 C8 1.437(5)
C8 C9 1.344(5)
C8 O3 1.369(4)
C9 C10 1.501(5)
C10 C11 1.505(5)
C10 C14 1.521(5)
C10 H10 0.9800
C11 N1 1.372(5)
C11 C12 1.391(5)
C12 N2 1.307(5)
C12 O3 1.364(4)
C13 N2 1.454(5)
C13 H13A 0.9600
C13 H13B 0.9600
C13 H13C 0.9600
C14 C15 1.337(5)
C14 C22 1.453(5)
C15 O7 1.358(5)
C15 H15 0.9300
C16 O7 1.367(5)
C16 C21 1.383(5)
C16 C17 1.390(6)
C17 C18 1.368(6)
C17 H17 0.9300
C18 C19 1.392(6)
C18 H18 0.9300
C19 C20 1.366(5)
C19 Br1 1.893(4)
C20 C21 1.397(5)
C20 H20 0.9300
C21 C22 1.470(5)
C22 O6 1.223(4)
N1 O4 1.248(4)
N1 O5 1.264(4)
N2 H2 0.8600
C23 Cl1' 1.587(7)
C23 Cl3' 1.653(6)
C23 Cl3 1.688(7)
C23 Cl2 1.691(6)
C23 Cl2' 1.721(7)
C23 Cl1 1.812(6)
C23 H23A 0.9800
C23 H23B 0.9800

loop_
_geom_hbond_atom_site_label_D
_geom_hbond_atom_site_label_H
_geom_hbond_atom_site_label_A
_geom_hbond_site_symmetry_A
_geom_hbond_distance_DH
_geom_hbond_distance_HA
_geom_hbond_distance_DA
_geom_hbond_angle_DHA
N2 H2 O5 . 0.86 2.00 2.622(5) 128
N2 H2 O5 2_566 0.86 2.37 3.063(5) 138
C4 H4 O7 1_554 0.93 2.59 3.383(6) 144
C15 H15 O4 2_666 0.93 2.36 3.221(4) 153

loop_
_geom_torsion_atom_site_label_1
_geom_torsion_atom_site_label_2
_geom_torsion_atom_site_label_3
_geom_torsion_atom_site_label_4
_geom_torsion
O2 C2 C3 C4 179.3(4)
C7 C2 C3 C4 -0.1(7)
C2 C3 C4 C5 -0.4(7)
C3 C4 C5 C6 0.1(8)
C4 C5 C6 C7 0.6(7)
C3 C2 C7 C6 0.7(6)
O2 C2 C7 C6 -178.5(3)
C3 C2 C7 C8 -178.1(4)
O2 C2 C7 C8 2.6(5)
C5 C6 C7 C2 -1.0(6)
C5 C6 C7 C8 177.8(4)
C2 C7 C8 C9 1.9(5)
C6 C7 C8 C9 -176.9(4)
C2 C7 C8 O3 -178.9(3)
C6 C7 C8 O3 2.3(5)
O3 C8 C9 C1 175.2(3)
C7 C8 C9 C1 -5.7(5)
O3 C8 C9 C10 -6.7(5)
C7 C8 C9 C10 172.4(3)
O1 C1 C9 C8 -175.3(4)
O2 C1 C9 C8 4.9(5)
O1 C1 C9 C10 6.6(6)
O2 C1 C9 C10 -173.2(3)
C8 C9 C10 C11 19.9(4)
C1 C9 C10 C11 -162.0(3)
C8 C9 C10 C14 -102.7(4)
C1 C9 C10 C14 75.4(4)
C9 C10 C11 N1 161.2(3)
C14 C10 C11 N1 -77.5(4)
C9 C10 C11 C12 -22.0(5)
C14 C10 C11 C12 99.3(4)
N1 C11 C12 N2 6.3(6)
C10 C11 C12 N2 -170.4(4)
N1 C11 C12 O3 -172.3(3)
C10 C11 C12 O3 11.0(5)
C9 C10 C14 C15 -121.8(4)
C11 C10 C14 C15 117.6(4)
C9 C10 C14 C22 59.9(4)
C11 C10 C14 C22 -60.7(4)
C22 C14 C15 O7 -0.4(6)
C10 C14 C15 O7 -178.8(3)
O7 C16 C17 C18 178.9(4)
C21 C16 C17 C18 -1.4(6)
C16 C17 C18 C19 -0.3(7)
C17 C18 C19 C20 1.7(6)
C17 C18 C19 Br1 -179.2(3)
C18 C19 C20 C21 -1.3(6)
Br1 C19 C20 C21 179.6(3)
O7 C16 C21 C20 -178.6(3)
C17 C16 C21 C20 1.7(6)
O7 C16 C21 C22 2.1(5)
C17 C16 C21 C22 -177.5(4)
C19 C20 C21 C16 -0.4(5)
C19 C20 C21 C22 178.9(3)
C15 C14 C22 O6 -176.2(4)
C10 C14 C22 O6 2.2(6)
C15 C14 C22 C21 3.0(5)
C10 C14 C22 C21 -178.7(3)
C16 C21 C22 O6 175.4(4)
C20 C21 C22 O6 -3.9(6)
C16 C21 C22 C14 -3.8(5)
C20 C21 C22 C14 176.9(3)
C12 C11 N1 O4 -176.3(3)
C10 C11 N1 O4 0.6(5)
C12 C11 N1 O5 3.5(5)
C10 C11 N1 O5 -179.6(3)
O3 C12 N2 C13 -1.6(6)
C11 C12 N2 C13 179.6(4)
O1 C1 O2 C2 179.6(4)
C9 C1 O2 C2 -0.5(5)
C3 C2 O2 C1 177.5(4)
C7 C2 O2 C1 -3.2(6)
N2 C12 O3 C8 -173.6(3)
C11 C12 O3 C8 5.3(5)
C9 C8 O3 C12 -7.5(5)
C7 C8 O3 C12 173.3(3)
C14 C15 O7 C16 -1.5(6)
C21 C16 O7 C15 0.6(5)
C17 C16 O7 C15 -179.7(4)

_cod_database_fobs_code 2241007
